data_2216022
loop_
_publ_author_name
'A. Marx'
'V. Manivannan'
'R. Suresh'
'Charles Christopher Kanagam'
'B\"uy\"ukg\"ung\"or, Orhan'

_publ_section_title
;
 2-Benzylidene-2,3-dihydro-1<i>H</i>-benzo[<i>f</i>]chromen-1-one
;
_journal_coeditor_code IS2219
_journal_issue 11
_journal_name_full 'Acta Crystallographica Section E'
_journal_page_first o4383
_journal_page_last o4383
_journal_paper_doi 10.1107/S1600536807050258
_journal_volume 63
_journal_year 2007
_chemical_formula_iupac 'C20 H14 O2'
_chemical_formula_moiety 'C20 H14 O2'
_chemical_formula_sum 'C20 H14 O2'
_chemical_formula_weight 286.31
_chemical_name_systematic
;
2-Benzylidene-2,3-dihydro-1H-benzo[f]chromen-1-one
;
_space_group_IT_number 29
_symmetry_cell_setting orthorhombic
_symmetry_space_group_name_Hall 'P 2c -2ac'
_symmetry_space_group_name_H-M 'P c a 21'
_atom_sites_solution_hydrogens geom
_atom_sites_solution_primary direct
_atom_sites_solution_secondary difmap
_cell_angle_alpha 90.00
_cell_angle_beta 90.00
_cell_angle_gamma 90.00
_cell_formula_units_Z 8
_cell_length_a 12.3567(6)
_cell_length_b 11.2675(5)
_cell_length_c 20.4103(12)
_cell_measurement_reflns_used 30955
_cell_measurement_temperature 150(2)
_cell_measurement_theta_max 27.17
_cell_measurement_theta_min 1.65
_cell_volume 2841.7(3)
_computing_cell_refinement 'X-AREA (Stoe & Cie, 2002)'
_computing_data_collection 'X-AREA (Stoe & Cie, 2002)'
_computing_data_reduction 'X-RED32 (Stoe & Cie, 2002)'
_computing_molecular_graphics 'PLATON (Spek, 2003)'
_computing_publication_material 'SHELXL97 (Sheldrick, 1997)'
_computing_structure_refinement 'SHELXL97 (Sheldrick, 1997)'
_computing_structure_solution 'SHELXS97 (Sheldrick, 1997)'
_diffrn_ambient_temperature 150(2)
_diffrn_detector_area_resol_mean 6.67
_diffrn_measured_fraction_theta_full 1.000
_diffrn_measured_fraction_theta_max 1.000
_diffrn_measurement_device_type 'Stoe IPDS2'
_diffrn_measurement_method 'rotation method'
_diffrn_radiation_monochromator graphite
_diffrn_radiation_source 'fine-focus sealed tube'
_diffrn_radiation_type MoK\a
_diffrn_radiation_wavelength 0.71073
_diffrn_reflns_av_R_equivalents 0.1050
_diffrn_reflns_av_sigmaI/netI 0.0535
_diffrn_reflns_limit_h_max 15
_diffrn_reflns_limit_h_min -15
_diffrn_reflns_limit_k_max 13
_diffrn_reflns_limit_k_min -13
_diffrn_reflns_limit_l_max 25
_diffrn_reflns_limit_l_min -25
_diffrn_reflns_number 33648
_diffrn_reflns_theta_full 26.00
_diffrn_reflns_theta_max 26.00
_diffrn_reflns_theta_min 1.81
_exptl_absorpt_coefficient_mu 0.086
_exptl_absorpt_correction_T_max 0.9848
_exptl_absorpt_correction_T_min 0.9732
_exptl_absorpt_correction_type integration
_exptl_absorpt_process_details '(<i>X-RED32</i>; Stoe & Cie, 2002)'
_exptl_crystal_colour Yellow
_exptl_crystal_density_diffrn 1.338
_exptl_crystal_density_method 'not measured'
_exptl_crystal_description Prism
_exptl_crystal_F_000 1200
_exptl_crystal_size_max 0.32
_exptl_crystal_size_mid 0.23
_exptl_crystal_size_min 0.18
_refine_diff_density_max 0.119
_refine_diff_density_min -0.141
_refine_ls_extinction_method none
_refine_ls_goodness_of_fit_ref 0.943
_refine_ls_hydrogen_treatment constr
_refine_ls_matrix_type full
_refine_ls_number_parameters 398
_refine_ls_number_reflns 2881
_refine_ls_number_restraints 1
_refine_ls_restrained_S_all 0.943
_refine_ls_R_factor_all 0.0500
_refine_ls_R_factor_gt 0.0321
_refine_ls_shift/su_max 0.001
_refine_ls_shift/su_mean 0.000
_refine_ls_structure_factor_coef Fsqd
_refine_ls_weighting_details 'calc w=1/[\s^2^(Fo^2^)+(0.0267P)^2^] where P=(Fo^2^+2Fc^2^)/3'
_refine_ls_weighting_scheme calc
_refine_ls_wR_factor_gt 0.0584
_refine_ls_wR_factor_ref 0.0612
_reflns_number_gt 2120
_reflns_number_total 2881
_reflns_threshold_expression I>2\s(I)
_cod_data_source_file is2219.cif
_cod_data_source_block I
_cod_database_code 2216022
_cod_database_fobs_code 2216022

loop_
_symmetry_equiv_pos_as_xyz
'x, y, z'
'-x, -y, z+1/2'
'-x+1/2, y, z+1/2'
'x+1/2, -y, z'

loop_
_atom_site_type_symbol
_atom_site_label
_atom_site_fract_x
_atom_site_fract_y
_atom_site_fract_z
_atom_site_U_iso_or_equiv
_atom_site_adp_type
_atom_site_calc_flag
_atom_site_refinement_flags
_atom_site_occupancy
C C1 0.1622(2) -0.0440(3) 0.23909(15) 0.0308(6) Uani d . 1
C C2 0.1523(2) -0.1118(3) 0.29624(14) 0.0377(7) Uani d . 1
H H2 0.2018 -0.1746 0.3042 0.045 Uiso calc R 1
C C3 0.0716(2) -0.0885(3) 0.34113(16) 0.0444(8) Uani d . 1
H H3 0.0661 -0.1352 0.3797 0.053 Uiso calc R 1
C C4 -0.0014(3) 0.0026(2) 0.3303(2) 0.0384(10) Uani d . 1
H H4 -0.0560 0.0195 0.3617 0.046 Uiso calc R 1
C C5 0.0056(2) 0.0686(3) 0.27360(17) 0.0380(7) Uani d . 1
H H5 -0.0453 0.1301 0.2657 0.046 Uiso calc R 1
C C6 0.0866(2) 0.0461(3) 0.22768(16) 0.0334(7) Uani d . 1
H H6 0.0905 0.0919 0.1887 0.040 Uiso calc R 1
C C7 0.2507(2) -0.0713(2) 0.19390(15) 0.0322(6) Uani d . 1
H H7 0.2714 -0.1524 0.1925 0.039 Uiso calc R 1
C C8 0.3068(3) 0.0006(2) 0.1543(2) 0.0292(9) Uani d . 1
C C9 0.3951(2) -0.0516(2) 0.11341(15) 0.0317(7) Uani d . 1
C C10 0.4700(2) 0.0332(3) 0.08277(15) 0.0307(7) Uani d . 1
C C11 0.5574(3) -0.0012(2) 0.0393(2) 0.0283(9) Uani d . 1
C C12 0.5704(2) -0.1172(3) 0.01372(14) 0.0341(7) Uani d . 1
H H12 0.5198 -0.1770 0.0255 0.041 Uiso calc R 1
C C13 0.6539(2) -0.1451(3) -0.02748(15) 0.0384(7) Uani d . 1
H H13 0.6595 -0.2233 -0.0446 0.046 Uiso calc R 1
C C14 0.7310(3) -0.0600(3) -0.04466(16) 0.0406(8) Uani d . 1
H H14 0.7897 -0.0804 -0.0726 0.049 Uiso calc R 1
C C15 0.7213(3) 0.0530(3) -0.02093(17) 0.0395(9) Uani d . 1
H H15 0.7739 0.1107 -0.0326 0.047 Uiso calc R 1
C C16 0.6352(2) 0.0857(2) 0.02037(14) 0.0325(7) Uani d . 1
C C17 0.6268(2) 0.2029(3) 0.04455(14) 0.0372(7) Uani d . 1
H H17 0.6802 0.2598 0.0330 0.045 Uiso calc R 1
C C18 0.5439(2) 0.2354(2) 0.08387(15) 0.0362(7) Uani d . 1
H H18 0.5388 0.3149 0.0991 0.043 Uiso calc R 1
C C19 0.4647(2) 0.1511(3) 0.10228(15) 0.0319(7) Uani d . 1
C C20 0.2890(2) 0.1306(2) 0.14782(16) 0.0354(7) Uani d . 1
H H20A 0.2442 0.1460 0.1085 0.043 Uiso calc R 1
H H20B 0.2484 0.1593 0.1865 0.043 Uiso calc R 1
C C21 0.5995(2) 0.5378(3) 0.18920(15) 0.0312(7) Uani d . 1
C C22 0.6709(2) 0.4432(3) 0.19898(16) 0.0357(7) Uani d . 1
H H22 0.6618 0.3924 0.2357 0.043 Uiso calc R 1
C C23 0.7547(2) 0.4230(3) 0.15543(17) 0.0390(7) Uani d . 1
H H23 0.8018 0.3574 0.1619 0.047 Uiso calc R 1
C C24 0.7703(3) 0.4972(2) 0.1031(2) 0.0413(10) Uani d . 1
H H24 0.8287 0.4834 0.0738 0.050 Uiso calc R 1
C C25 0.7012(2) 0.5924(3) 0.09264(16) 0.0408(7) Uani d . 1
H H25 0.7112 0.6430 0.0559 0.049 Uiso calc R 1
C C26 0.6172(2) 0.6127(2) 0.13634(14) 0.0358(7) Uani d . 1
H H26 0.5710 0.6792 0.1300 0.043 Uiso calc R 1
C C27 0.5093(2) 0.5654(3) 0.23332(14) 0.0323(7) Uani d . 1
H H27 0.4904 0.6470 0.2354 0.039 Uiso calc R 1
C C28 0.4494(3) 0.4940(2) 0.2711(2) 0.0311(10) Uani d . 1
C C29 0.3629(2) 0.5486(3) 0.31194(14) 0.0310(7) Uani d . 1
C C30 0.2851(2) 0.4663(3) 0.34178(15) 0.0290(6) Uani d . 1
C C31 0.2010(3) 0.5032(2) 0.3862(2) 0.0285(9) Uani d . 1
C C32 0.1977(2) 0.6160(3) 0.41633(14) 0.0335(7) Uani d . 1
H H32 0.2536 0.6717 0.4076 0.040 Uiso calc R 1
C C33 0.1151(2) 0.6464(3) 0.45793(14) 0.0378(7) Uani d . 1
H H33 0.1158 0.7222 0.4783 0.045 Uiso calc R 1
C C34 0.0293(3) 0.5679(3) 0.47106(17) 0.0391(8) Uani d . 1
H H34 -0.0288 0.5914 0.4986 0.047 Uiso calc R 1
C C35 0.0308(3) 0.4586(3) 0.44398(16) 0.0363(8) Uani d . 1
H H35 -0.0261 0.4046 0.4535 0.044 Uiso calc R 1
C C36 0.1155(2) 0.4227(3) 0.40164(14) 0.0326(7) Uani d . 1
C C37 0.1164(2) 0.3071(2) 0.37394(14) 0.0354(7) Uani d . 1
H H37 0.0585 0.2542 0.3833 0.042 Uiso calc R 1
C C38 0.1981(2) 0.2705(3) 0.33438(14) 0.0353(7) Uani d . 1
H H38 0.1981 0.1923 0.3170 0.042 Uiso calc R 1
C C39 0.2830(2) 0.3498(3) 0.31937(15) 0.0310(7) Uani d . 1
C C40 0.4609(2) 0.3623(2) 0.27652(16) 0.0354(7) Uani d . 1
H H40A 0.5029 0.3326 0.2386 0.042 Uiso calc R 1
H H40B 0.5020 0.3431 0.3168 0.042 Uiso calc R 1
O O1 0.40678(16) -0.16006(19) 0.10971(12) 0.0423(6) Uani d . 1
O O2 0.38869(16) 0.19617(18) 0.14242(10) 0.0380(5) Uani d . 1
O O3 0.35498(16) 0.65771(18) 0.31632(12) 0.0381(5) Uani d . 1
O O4 0.35807(14) 0.30302(19) 0.27852(10) 0.0381(5) Uani d . 1

loop_
_atom_site_aniso_label
_atom_site_aniso_U_11
_atom_site_aniso_U_22
_atom_site_aniso_U_33
_atom_site_aniso_U_12
_atom_site_aniso_U_13
_atom_site_aniso_U_23
C1 0.0286(15) 0.0270(16) 0.0369(18) -0.0049(13) -0.0027(14) -0.0051(15)
C2 0.0379(17) 0.0339(16) 0.0413(18) 0.0000(13) -0.0016(14) 0.0032(14)
C3 0.0447(18) 0.046(2) 0.0428(19) -0.0055(15) 0.0031(15) 0.0042(16)
C4 0.0350(18) 0.039(2) 0.041(2) -0.0061(13) 0.0028(17) -0.0058(13)
C5 0.0272(15) 0.0331(16) 0.054(2) -0.0025(12) -0.0041(15) -0.0053(15)
C6 0.0317(16) 0.0319(18) 0.0367(18) -0.0046(13) -0.0026(14) 0.0014(14)
C7 0.0293(14) 0.0276(14) 0.0398(17) -0.0014(12) -0.0023(13) -0.0023(13)
C8 0.0285(18) 0.026(2) 0.033(2) 0.0008(11) -0.0053(16) -0.0023(11)
C9 0.0310(16) 0.0253(19) 0.0390(18) -0.0029(12) -0.0047(13) -0.0002(14)
C10 0.0331(17) 0.0302(15) 0.0289(17) -0.0031(14) -0.0063(14) -0.0002(15)
C11 0.0317(19) 0.024(2) 0.029(2) -0.0013(11) -0.0034(15) 0.0002(11)
C12 0.0392(17) 0.0302(17) 0.0329(17) -0.0038(13) -0.0001(13) -0.0030(13)
C13 0.0442(17) 0.0337(17) 0.0372(17) -0.0009(14) -0.0015(15) -0.0044(14)
C14 0.0405(18) 0.0408(19) 0.040(2) -0.0040(15) 0.0070(15) -0.0032(16)
C15 0.0437(19) 0.034(2) 0.041(2) -0.0082(15) 0.0055(16) -0.0024(16)
C16 0.0343(16) 0.0326(17) 0.0305(16) -0.0068(13) -0.0044(13) -0.0010(12)
C17 0.0395(17) 0.0301(16) 0.0419(17) -0.0087(13) 0.0006(14) -0.0025(13)
C18 0.0447(17) 0.0230(15) 0.0409(17) -0.0063(13) 0.0019(15) -0.0041(13)
C19 0.0340(15) 0.0295(15) 0.0323(17) 0.0000(13) -0.0036(14) -0.0015(13)
C20 0.0322(16) 0.0315(17) 0.0426(18) -0.0022(12) -0.0007(14) 0.0005(13)
C21 0.0322(17) 0.0298(16) 0.0315(17) -0.0020(14) -0.0035(14) -0.0061(15)
C22 0.0303(16) 0.0330(18) 0.0439(19) -0.0034(13) -0.0071(14) -0.0030(14)
C23 0.0307(15) 0.0337(16) 0.053(2) 0.0004(13) -0.0015(15) -0.0083(15)
C24 0.0343(18) 0.045(2) 0.045(2) -0.0030(13) 0.0066(17) -0.0139(15)
C25 0.0446(17) 0.0393(18) 0.0384(18) -0.0059(15) 0.0011(15) -0.0025(14)
C26 0.0333(15) 0.0339(15) 0.0401(16) 0.0003(13) -0.0018(14) -0.0004(14)
C27 0.0335(16) 0.0285(15) 0.0349(17) 0.0014(12) -0.0082(14) -0.0036(13)
C28 0.0295(18) 0.030(2) 0.033(2) 0.0011(12) -0.0031(16) -0.0040(12)
C29 0.0320(17) 0.0292(19) 0.0317(16) 0.0006(12) -0.0043(13) -0.0036(14)
C30 0.0288(16) 0.0269(15) 0.0311(17) 0.0020(13) -0.0020(13) -0.0004(15)
C31 0.0304(19) 0.031(2) 0.024(2) 0.0022(11) -0.0061(15) 0.0011(11)
C32 0.0327(16) 0.0326(16) 0.0353(17) 0.0001(12) -0.0014(13) -0.0003(14)
C33 0.0413(16) 0.0329(16) 0.0392(17) 0.0021(13) 0.0041(14) -0.0030(13)
C34 0.0342(16) 0.046(2) 0.037(2) 0.0023(15) 0.0035(14) 0.0011(16)
C35 0.0310(16) 0.043(2) 0.035(2) -0.0028(15) 0.0002(14) 0.0057(16)
C36 0.0360(16) 0.0308(16) 0.0312(16) -0.0001(14) -0.0057(14) 0.0029(13)
C37 0.0376(16) 0.0309(16) 0.0377(16) -0.0068(13) -0.0062(14) 0.0053(13)
C38 0.0378(17) 0.0299(16) 0.0382(17) -0.0036(13) -0.0030(14) 0.0015(13)
C39 0.0357(17) 0.0293(15) 0.0278(16) 0.0021(13) -0.0011(14) -0.0025(13)
C40 0.0335(15) 0.0323(16) 0.0403(17) -0.0003(12) 0.0010(14) -0.0028(14)
O1 0.0428(13) 0.0256(13) 0.0584(15) -0.0023(10) 0.0090(12) -0.0049(11)
O2 0.0378(11) 0.0292(12) 0.0469(14) -0.0042(9) 0.0059(10) -0.0066(11)
O3 0.0386(12) 0.0240(13) 0.0519(15) 0.0005(9) 0.0078(11) -0.0032(10)
O4 0.0379(12) 0.0319(12) 0.0446(14) -0.0030(9) 0.0061(10) -0.0061(10)

loop_
_atom_type_symbol
_atom_type_description
_atom_type_scat_dispersion_real
_atom_type_scat_dispersion_imag
_atom_type_scat_source
C C 0.0033 0.0000 'International Tables Vol C Tables 4.2.6.8 and 6.1.1.4'
H H 0.0000 0.0000 'International Tables Vol C Tables 4.2.6.8 and 6.1.1.4'
O O 0.0106 0.0000 'International Tables Vol C Tables 4.2.6.8 and 6.1.1.4'

loop_
_geom_angle_atom_site_label_1
_geom_angle_atom_site_label_2
_geom_angle_atom_site_label_3
_geom_angle
_geom_angle_publ_flag
C6 C1 C2 118.4(3) ?
C6 C1 C7 123.1(3) ?
C2 C1 C7 118.4(3) ?
C3 C2 C1 120.8(3) ?
C3 C2 H2 119.6 ?
C1 C2 H2 119.6 ?
C2 C3 C4 120.4(3) ?
C2 C3 H3 119.8 ?
C4 C3 H3 119.8 ?
C5 C4 C3 119.6(4) ?
C5 C4 H4 120.2 ?
C3 C4 H4 120.2 ?
C4 C5 C6 120.7(3) ?
C4 C5 H5 119.6 ?
C6 C5 H5 119.6 ?
C5 C6 C1 120.0(3) ?
C5 C6 H6 120.0 ?
C1 C6 H6 120.0 ?
C8 C7 C1 129.9(3) ?
C8 C7 H7 115.1 ?
C1 C7 H7 115.1 ?
C7 C8 C20 125.0(3) ?
C7 C8 C9 118.6(2) ?
C20 C8 C9 116.5(3) ?
O1 C9 C10 123.0(3) n
O1 C9 C8 120.7(3) n
C10 C9 C8 116.2(3) ?
C19 C10 C11 117.8(3) ?
C19 C10 C9 118.1(3) ?
C11 C10 C9 123.7(3) ?
C12 C11 C16 117.3(3) ?
C12 C11 C10 123.8(3) ?
C16 C11 C10 118.9(3) ?
C13 C12 C11 121.6(3) ?
C13 C12 H12 119.2 ?
C11 C12 H12 119.2 ?
C12 C13 C14 120.7(3) ?
C12 C13 H13 119.6 ?
C14 C13 H13 119.6 ?
C15 C14 C13 119.4(3) ?
C15 C14 H14 120.3 ?
C13 C14 H14 120.3 ?
C14 C15 C16 121.5(3) ?
C14 C15 H15 119.2 ?
C16 C15 H15 119.2 ?
C15 C16 C17 120.7(3) ?
C15 C16 C11 119.4(3) ?
C17 C16 C11 119.9(3) ?
C18 C17 C16 121.1(3) ?
C18 C17 H17 119.5 ?
C16 C17 H17 119.5 ?
C17 C18 C19 120.0(3) ?
C17 C18 H18 120.0 ?
C19 C18 H18 120.0 ?
O2 C19 C10 124.6(3) n
O2 C19 C18 113.0(2) n
C10 C19 C18 122.3(3) ?
O2 C20 C8 112.7(2) n
O2 C20 H20A 109.1 ?
C8 C20 H20A 109.1 ?
O2 C20 H20B 109.1 ?
C8 C20 H20B 109.1 ?
H20A C20 H20B 107.8 ?
C26 C21 C22 118.4(3) ?
C26 C21 C27 117.9(3) ?
C22 C21 C27 123.6(3) ?
C23 C22 C21 120.4(3) ?
C23 C22 H22 119.8 ?
C21 C22 H22 119.8 ?
C24 C23 C22 120.4(3) ?
C24 C23 H23 119.8 ?
C22 C23 H23 119.8 ?
C23 C24 C25 120.4(4) ?
C23 C24 H24 119.8 ?
C25 C24 H24 119.8 ?
C24 C25 C26 119.3(3) ?
C24 C25 H25 120.4 ?
C26 C25 H25 120.4 ?
C25 C26 C21 121.1(3) ?
C25 C26 H26 119.4 ?
C21 C26 H26 119.4 ?
C28 C27 C21 130.3(3) ?
C28 C27 H27 114.8 ?
C21 C27 H27 114.8 ?
C27 C28 C29 118.1(3) ?
C27 C28 C40 125.9(3) ?
C29 C28 C40 115.9(3) ?
O3 C29 C30 123.1(3) n
O3 C29 C28 120.6(3) n
C30 C29 C28 116.2(3) ?
C39 C30 C31 117.8(3) ?
C39 C30 C29 118.2(3) ?
C31 C30 C29 123.5(3) ?
C32 C31 C36 117.0(3) ?
C32 C31 C30 123.7(3) ?
C36 C31 C30 119.3(3) ?
C33 C32 C31 121.1(3) ?
C33 C32 H32 119.4 ?
C31 C32 H32 119.4 ?
C32 C33 C34 121.4(3) ?
C32 C33 H33 119.3 ?
C34 C33 H33 119.3 ?
C35 C34 C33 119.1(3) ?
C35 C34 H34 120.5 ?
C33 C34 H34 120.5 ?
C34 C35 C36 121.4(3) ?
C34 C35 H35 119.3 ?
C36 C35 H35 119.3 ?
C35 C36 C37 120.7(3) ?
C35 C36 C31 120.0(3) ?
C37 C36 C31 119.3(3) ?
C38 C37 C36 121.4(3) ?
C38 C37 H37 119.3 ?
C36 C37 H37 119.3 ?
C37 C38 C39 119.3(3) ?
C37 C38 H38 120.3 ?
C39 C38 H38 120.3 ?
O4 C39 C30 123.8(3) n
O4 C39 C38 113.4(2) n
C30 C39 C38 122.7(3) ?
O4 C40 C28 112.3(2) n
O4 C40 H40A 109.1 ?
C28 C40 H40A 109.1 ?
O4 C40 H40B 109.1 ?
C28 C40 H40B 109.1 ?
H40A C40 H40B 107.9 ?
C19 O2 C20 116.7(2) n
C39 O4 C40 116.3(2) n

loop_
_geom_bond_atom_site_label_1
_geom_bond_atom_site_label_2
_geom_bond_distance
_geom_bond_publ_flag
C1 C6 1.398(5) ?
C1 C2 1.400(4) ?
C1 C7 1.463(4) ?
C2 C3 1.380(4) ?
C2 H2 0.9500 ?
C3 C4 1.383(4) ?
C3 H3 0.9500 ?
C4 C5 1.378(5) ?
C4 H4 0.9500 ?
C5 C6 1.394(4) ?
C5 H5 0.9500 ?
C6 H6 0.9500 ?
C7 C8 1.338(4) ?
C7 H7 0.9500 ?
C8 C20 1.487(3) ?
C8 C9 1.493(5) ?
C9 O1 1.233(3) n
C9 C10 1.470(4) ?
C10 C19 1.388(4) ?
C10 C11 1.451(5) ?
C11 C12 1.416(4) ?
C11 C16 1.426(4) ?
C12 C13 1.368(4) ?
C12 H12 0.9500 ?
C13 C14 1.396(4) ?
C13 H13 0.9500 ?
C14 C15 1.368(5) ?
C14 H14 0.9500 ?
C15 C16 1.407(4) ?
C15 H15 0.9500 ?
C16 C17 1.413(4) ?
C17 C18 1.352(4) ?
C17 H17 0.9500 ?
C18 C19 1.415(4) ?
C18 H18 0.9500 ?
C19 O2 1.346(3) n
C20 O2 1.440(3) n
C20 H20A 0.9900 ?
C20 H20B 0.9900 ?
C21 C26 1.387(4) ?
C21 C22 1.398(4) ?
C21 C27 1.466(4) ?
C22 C23 1.383(4) ?
C22 H22 0.9500 ?
C23 C24 1.370(5) ?
C23 H23 0.9500 ?
C24 C25 1.387(4) ?
C24 H24 0.9500 ?
C25 C26 1.387(4) ?
C25 H25 0.9500 ?
C26 H26 0.9500 ?
C27 C28 1.338(4) ?
C27 H27 0.9500 ?
C28 C29 1.488(5) ?
C28 C40 1.494(4) ?
C29 O3 1.237(3) n
C29 C30 1.467(4) ?
C30 C39 1.391(4) ?
C30 C31 1.440(5) ?
C31 C32 1.412(4) ?
C31 C36 1.429(5) ?
C32 C33 1.372(4) ?
C32 H32 0.9500 ?
C33 C34 1.406(4) ?
C33 H33 0.9500 ?
C34 C35 1.350(5) ?
C34 H34 0.9500 ?
C35 C36 1.416(4) ?
C35 H35 0.9500 ?
C36 C37 1.420(4) ?
C37 C38 1.357(4) ?
C37 H37 0.9500 ?
C38 C39 1.412(4) ?
C38 H38 0.9500 ?
C39 O4 1.354(3) n
C40 O4 1.437(3) n
C40 H40A 0.9900 ?
C40 H40B 0.9900 ?

loop_
_geom_hbond_atom_site_label_D
_geom_hbond_atom_site_label_H
_geom_hbond_atom_site_label_A
_geom_hbond_site_symmetry_A
_geom_hbond_distance_DH
_geom_hbond_distance_HA
_geom_hbond_distance_DA
_geom_hbond_angle_DHA
C7 H7 O1 . 0.95 2.38 2.770(4) 104
C12 H12 O1 . 0.95 2.22 2.856(4) 123
C27 H27 O3 . 0.95 2.35 2.755(4) 105
C32 H32 O3 . 0.95 2.25 2.857(4) 121
C20 H20A Cg2 4_455 0.99 2.90 3.735(3) 143
C38 H38 Cg1 . 0.95 2.89 3.739(3) 149

loop_
_geom_torsion_atom_site_label_1
_geom_torsion_atom_site_label_2
_geom_torsion_atom_site_label_3
_geom_torsion_atom_site_label_4
_geom_torsion
C6 C1 C2 C3 -1.6(4)
C7 C1 C2 C3 178.8(3)
C1 C2 C3 C4 0.1(5)
C2 C3 C4 C5 1.3(5)
C3 C4 C5 C6 -1.2(5)
C4 C5 C6 C1 -0.3(5)
C2 C1 C6 C5 1.7(5)
C7 C1 C6 C5 -178.8(3)
C6 C1 C7 C8 32.2(5)
C2 C1 C7 C8 -148.3(4)
C1 C7 C8 C20 -0.2(6)
C1 C7 C8 C9 179.2(3)
C7 C8 C9 O1 9.3(5)
C20 C8 C9 O1 -171.2(3)
C7 C8 C9 C10 -166.3(3)
C20 C8 C9 C10 13.1(4)
O1 C9 C10 C19 -165.1(3)
C8 C9 C10 C19 10.4(4)
O1 C9 C10 C11 7.2(5)
C8 C9 C10 C11 -177.2(3)
C19 C10 C11 C12 -177.7(3)
C9 C10 C11 C12 10.0(5)
C19 C10 C11 C16 1.9(5)
C9 C10 C11 C16 -170.4(3)
C16 C11 C12 C13 0.0(5)
C10 C11 C12 C13 179.6(3)
C11 C12 C13 C14 1.4(5)
C12 C13 C14 C15 -1.3(5)
C13 C14 C15 C16 -0.1(5)
C14 C15 C16 C17 179.8(3)
C14 C15 C16 C11 1.5(5)
C12 C11 C16 C15 -1.4(5)
C10 C11 C16 C15 179.0(3)
C12 C11 C16 C17 -179.7(3)
C10 C11 C16 C17 0.7(5)
C15 C16 C17 C18 179.5(3)
C11 C16 C17 C18 -2.2(5)
C16 C17 C18 C19 1.0(4)
C11 C10 C19 O2 -179.9(3)
C9 C10 C19 O2 -7.1(4)
C11 C10 C19 C18 -3.2(4)
C9 C10 C19 C18 169.6(3)
C17 C18 C19 O2 178.8(3)
C17 C18 C19 C10 1.8(4)
C7 C8 C20 O2 139.9(3)
C9 C8 C20 O2 -39.5(4)
C26 C21 C22 C23 -2.2(4)
C27 C21 C22 C23 -179.6(3)
C21 C22 C23 C24 1.5(5)
C22 C23 C24 C25 -0.9(5)
C23 C24 C25 C26 1.0(5)
C24 C25 C26 C21 -1.8(4)
C22 C21 C26 C25 2.3(4)
C27 C21 C26 C25 179.9(3)
C26 C21 C27 C28 152.6(3)
C22 C21 C27 C28 -30.0(5)
C21 C27 C28 C29 179.2(3)
C21 C27 C28 C40 -0.7(6)
C27 C28 C29 O3 -7.9(5)
C40 C28 C29 O3 172.0(3)
C27 C28 C29 C30 167.8(3)
C40 C28 C29 C30 -12.3(4)
O3 C29 C30 C39 162.2(3)
C28 C29 C30 C39 -13.4(4)
O3 C29 C30 C31 -8.8(5)
C28 C29 C30 C31 175.6(3)
C39 C30 C31 C32 175.3(3)
C29 C30 C31 C32 -13.7(5)
C39 C30 C31 C36 -4.4(5)
C29 C30 C31 C36 166.6(3)
C36 C31 C32 C33 -0.7(5)
C30 C31 C32 C33 179.6(3)
C31 C32 C33 C34 -1.5(5)
C32 C33 C34 C35 2.5(5)
C33 C34 C35 C36 -1.4(5)
C34 C35 C36 C37 179.5(3)
C34 C35 C36 C31 -0.7(5)
C32 C31 C36 C35 1.7(5)
C30 C31 C36 C35 -178.5(3)
C32 C31 C36 C37 -178.5(3)
C30 C31 C36 C37 1.3(5)
C35 C36 C37 C38 -178.6(3)
C31 C36 C37 C38 1.6(4)
C36 C37 C38 C39 -1.3(4)
C31 C30 C39 O4 -178.7(3)
C29 C30 C39 O4 9.8(4)
C31 C30 C39 C38 5.0(4)
C29 C30 C39 C38 -166.5(3)
C37 C38 C39 O4 -178.8(3)
C37 C38 C39 C30 -2.1(4)
C27 C28 C40 O4 -138.8(3)
C29 C28 C40 O4 41.4(4)
C10 C19 O2 C20 -21.3(4)
C18 C19 O2 C20 161.7(2)
C8 C20 O2 C19 43.8(4)
C30 C39 O4 C40 21.4(4)
C38 C39 O4 C40 -161.9(2)
C28 C40 O4 C39 -46.2(4)

loop_
_cod_related_entry_id
_cod_related_entry_database
_cod_related_entry_code
1 ChemSpider 23928197
